data_7060989
loop_
_publ_author_name
'Chen, Changjuan'
'Zhang, Aijiang'

_publ_section_title
;
 Radii-dependent self-assembly polynuclear lanthanide complexes as
 catalysts for CO2 transformation into cyclic carbonates
;
_journal_issue 43
_journal_name_full 'New Journal of Chemistry'
_journal_page_first 20155
_journal_page_last 20163
_journal_paper_doi 10.1039/D1NJ03652A
_journal_volume 45
_journal_year 2021
_chemical_formula_moiety 'C46 H46 La2 N10 O14'
_chemical_formula_sum 'C46 H46 La2 N10 O14'
_chemical_formula_weight 1240.75
_space_group_crystal_system monoclinic
_space_group_IT_number 14
_space_group_name_Hall '-P 2ybc'
_space_group_name_H-M_alt 'P 1 21/c 1'
_atom_sites_solution_hydrogens mixed
_audit_creation_date 2021-08-31
_audit_creation_method
;
Olex2 1.5
(compiled 2021.08.20 svn.r13c46975 for OlexSys, GUI svn.r6392)
;
_audit_update_record
;
2021-09-25 deposited with the CCDC.	2021-10-01 downloaded from the CCDC.
;
_cell_angle_alpha 90
_cell_angle_beta 97.637(3)
_cell_angle_gamma 90
_cell_formula_units_Z 4
_cell_length_a 17.973(3)
_cell_length_b 14.747(2)
_cell_length_c 27.502(4)
_cell_measurement_reflns_used 2764
_cell_measurement_temperature 173(2)
_cell_measurement_theta_max 20.03
_cell_measurement_theta_min 2.23
_cell_volume 7224.7(19)
_computing_cell_refinement 'SAINT v7.68A (Bruker, 2009)'
_computing_data_collection 'SAINT v7.68A (Bruker, 2009)'
_computing_data_reduction 'SAINT v7.68A (Bruker, 2009)'
_computing_molecular_graphics 'Olex2 1.5 (Dolomanov et al., 2009)'
_computing_publication_material 'Olex2 1.5 (Dolomanov et al., 2009)'
_computing_structure_refinement 'SHELXL 2018/3 (Sheldrick, 2015)'
_computing_structure_solution 'SHELXT 2018/2 (Sheldrick, 2018)'
_diffrn_ambient_temperature 173.15
_diffrn_measured_fraction_theta_full 0.998
_diffrn_measured_fraction_theta_max 0.988
_diffrn_measurement_device_type 'Bruker SMART APEX II DUO'
_diffrn_measurement_method '\f and \w scans'
_diffrn_radiation_monochromator graphite
_diffrn_radiation_type MoK\a
_diffrn_radiation_wavelength 0.71073
_diffrn_reflns_av_R_equivalents 0.1133
_diffrn_reflns_av_unetI/netI 0.1767
_diffrn_reflns_Laue_measured_fraction_full 0.998
_diffrn_reflns_Laue_measured_fraction_max 0.988
_diffrn_reflns_limit_h_max 22
_diffrn_reflns_limit_h_min -20
_diffrn_reflns_limit_k_max 18
_diffrn_reflns_limit_k_min -17
_diffrn_reflns_limit_l_max 34
_diffrn_reflns_limit_l_min -31
_diffrn_reflns_number 41713
_diffrn_reflns_point_group_measured_fraction_full 0.998
_diffrn_reflns_point_group_measured_fraction_max 0.988
_diffrn_reflns_theta_full 25.242
_diffrn_reflns_theta_max 26.528
_diffrn_reflns_theta_min 1.793
_exptl_absorpt_coefficient_mu 1.219
_exptl_absorpt_correction_T_max 0.8776
_exptl_absorpt_correction_T_min 0.8105
_exptl_absorpt_correction_type multi-scan
_exptl_absorpt_process_details 'SADABS-2016/2 (Bruker,2016/2) was used for absorption correction.'
_exptl_crystal_colour brown
_exptl_crystal_colour_primary brown
_exptl_crystal_density_diffrn 1.141
_exptl_crystal_density_method 'not measured'
_exptl_crystal_description block
_exptl_crystal_F_000 2472
_exptl_crystal_size_max 0.12
_exptl_crystal_size_mid 0.1
_exptl_crystal_size_min 0.1
_refine_diff_density_max 1.687
_refine_diff_density_min -0.973
_refine_diff_density_rms 0.145
_refine_ls_extinction_method none
_refine_ls_goodness_of_fit_ref 0.958
_refine_ls_hydrogen_treatment mixed
_refine_ls_matrix_type full
_refine_ls_number_parameters 666
_refine_ls_number_reflns 14852
_refine_ls_number_restraints 26
_refine_ls_restrained_S_all 0.959
_refine_ls_R_factor_all 0.1297
_refine_ls_R_factor_gt 0.0656
_refine_ls_shift/su_max 0.006
_refine_ls_shift/su_mean 0.000
_refine_ls_structure_factor_coef Fsqd
_refine_ls_weighting_details 'w=1/[\s^2^(Fo^2^)+(0.0510P)^2^] where P=(Fo^2^+2Fc^2^)/3'
_refine_ls_weighting_scheme calc
_refine_ls_wR_factor_gt 0.1350
_refine_ls_wR_factor_ref 0.1478
_reflns_Friedel_coverage 0.000
_reflns_number_gt 7410
_reflns_number_total 14852
_reflns_threshold_expression 'I > 2\s(I)'
_cod_data_source_file d1nj03652a2.cif
_cod_data_source_block 1
_cod_depositor_comments 'Adding full bibliography for 7060989--7060993.cif.'
_cod_original_cell_volume 7224.5(19)
_cod_database_code 7060989
_shelx_shelxl_version_number 2018/3
_shelx_space_group_comment
;
The symmetry employed for this shelxl refinement is uniquely defined
by the following loop, which should always be used as a source of
symmetry information in preference to the above space-group names.
They are only intended as comments.
;
_shelx_estimated_absorpt_t_max 0.888
_shelx_estimated_absorpt_t_min 0.868
_olex2_refinement_description
;
1. Fixed Uiso
 At 1.2 times of:
  All C(H) groups, All C(H,H) groups, All N(H) groups, All O(H,H) groups
 At 1.5 times of:
  All C(H,H,H) groups, All O(H) groups
2. Shared sites
{O14, O14'}
3. Restrained distances
 O14-C46 = O14'-C46'
 1.43 with sigma of 0.02
 O14'-H14'
 0.87 with sigma of 0.01
 O14-H14
 0.87 with sigma of 0.01
 La2-H14'
 3.063243 with sigma of 0.02
 C46'-H14'
 1.923724 with sigma of 0.02
 La2-H14
 3.164955 with sigma of 0.02
 C46-H14
 1.910504 with sigma of 0.02
4. Uiso/Uaniso restraints and constraints
O14 \\sim C46' \\sim C46: within 3A with sigma of 0.01 and sigma for terminal
atoms of 0.01 within 3A
Uanis(O14) = Uanis(O14')
5. Others
 Sof(O14')=Sof(H14')=Sof(C46')=Sof(H46D)=Sof(H46E)=Sof(H46F)=1-FVAR(1)
 Sof(O14)=Sof(H14)=Sof(C46)=Sof(H46A)=Sof(H46B)=Sof(H46C)=FVAR(1)
6.a Riding coordinates:
 O13(H13A,H13B)
6.b Secondary CH2 refined with riding coordinates:
 C15(H15A,H15B), C30(H30A,H30B), C45(H45A,H45B)
6.c Me refined with riding coordinates:
 C46(H46A,H46B,H46C), C46'(H46D,H46E,H46F), C14(H14A,H14B,H14C), C29(H29A,H29B,
 H29C), C44(H44A,H44B,H44C)
6.d Aromatic/amide H refined with riding coordinates:
 C2(H2), C3(H3), C4(H4), C6(H6), C7(H7), C10(H10), C12(H12), C17(H17),
 C18(H18), C19(H19), C21(H21), C22(H22), C25(H25), C27(H27), C32(H32), C33(H33),
  C34(H34), C36(H36), C37(H37), C40(H40), C42(H42), N1(H1), N4(H4A), N7(H7A)
6.e Idealised tetrahedral OH refined as rotating group:
 O9(H9)
;
_smtbx_masks_void_probe_radius 1.2
_smtbx_masks_void_truncation_radius 1.2
_olex2_submission_special_instructions 'No special instructions were received'

loop_
_space_group_symop_operation_xyz
'x, y, z'
'-x, y+1/2, -z+1/2'
'-x, -y, -z'
'x, -y-1/2, z-1/2'

loop_
_atom_site_label
_atom_site_type_symbol
_atom_site_fract_x
_atom_site_fract_y
_atom_site_fract_z
_atom_site_U_iso_or_equiv
_atom_site_adp_type
_atom_site_occupancy
_atom_site_site_symmetry_order
_atom_site_calc_flag
_atom_site_refinement_flags_posn
_atom_site_refinement_flags_adp
_atom_site_refinement_flags_occupancy
_atom_site_disorder_assembly
_atom_site_disorder_group
O14 O 0.2364(4) 0.7193(5) 0.1585(3) 0.073(2) Uani 0.63(2) 1 d D U P A 1
H14 H 0.246(8) 0.740(4) 0.1302(11) 0.109 Uiso 0.63(2) 1 d D U P A 1
C46 C 0.2151(15) 0.6253(10) 0.1524(8) 0.092(4) Uani 0.63(2) 1 d D U P A 1
H46A H 0.205759 0.610722 0.117331 0.138 Uiso 0.63(2) 1 calc R U P A 1
H46B H 0.255782 0.586886 0.168290 0.138 Uiso 0.63(2) 1 calc R U P A 1
H46C H 0.169443 0.614263 0.167367 0.138 Uiso 0.63(2) 1 calc R U P A 1
O14' O 0.2364(4) 0.7193(5) 0.1585(3) 0.073(2) Uani 0.37(2) 1 d D . P A 2
H14' H 0.218(6) 0.754(3) 0.1338(9) 0.109 Uiso 0.37(2) 1 d D U P A 2
C46' C 0.267(2) 0.638(2) 0.1375(12) 0.089(5) Uani 0.37(2) 1 d D U P A 2
H46D H 0.238658 0.624966 0.105484 0.133 Uiso 0.37(2) 1 calc R U P A 2
H46E H 0.320068 0.649402 0.133385 0.133 Uiso 0.37(2) 1 calc R U P A 2
H46F H 0.264509 0.586671 0.159536 0.133 Uiso 0.37(2) 1 calc R U P A 2
C1 C 0.3308(5) 0.9785(5) 0.4317(3) 0.040(2) Uani 1 1 d . . . . .
C2 C 0.1602(5) 0.9747(5) 0.3571(3) 0.040(2) Uani 1 1 d . . . . .
H2 H 0.131153 0.965950 0.383155 0.048 Uiso 1 1 calc R U . . .
C3 C 0.3583(6) 1.0279(8) 0.5669(3) 0.065(3) Uani 1 1 d . . . . .
H3 H 0.335310 1.064123 0.589213 0.078 Uiso 1 1 calc R U . . .
C4 C 0.3243(6) 1.0256(7) 0.5188(4) 0.066(3) Uani 1 1 d . . . . .
H4 H 0.277298 1.054930 0.510126 0.079 Uiso 1 1 calc R U . . .
C5 C 0.3571(4) 0.9821(6) 0.4841(3) 0.036(2) Uani 1 1 d . . . . .
C6 C 0.4218(5) 0.9329(6) 0.5010(3) 0.044(2) Uani 1 1 d . . . . .
H6 H 0.446341 0.897436 0.479004 0.053 Uiso 1 1 calc R U . . .
C7 C 0.4497(5) 0.9368(7) 0.5505(4) 0.055(3) Uani 1 1 d . . . . .
H7 H 0.493709 0.902761 0.561147 0.066 Uiso 1 1 calc R U . . .
C8 C 0.1575(5) 0.9762(5) 0.2662(3) 0.036(2) Uani 1 1 d . . . . .
C9 C 0.1216(4) 0.9803(6) 0.3079(3) 0.037(2) Uani 1 1 d . . . . .
C10 C 0.0429(5) 0.9868(6) 0.3012(4) 0.043(2) Uani 1 1 d . . . . .
H10 H 0.017999 0.988910 0.329596 0.052 Uiso 1 1 calc R U . . .
C11 C 0.0000(5) 0.9903(6) 0.2562(4) 0.055(3) Uani 1 1 d . . . . .
C12 C 0.0356(5) 0.9908(6) 0.2149(4) 0.050(3) Uani 1 1 d . . . . .
H12 H 0.007117 0.998852 0.183478 0.059 Uiso 1 1 calc R U . . .
C13 C 0.1141(5) 0.9794(5) 0.2189(4) 0.047(2) Uani 1 1 d . . . . .
C14 C -0.0857(5) 0.9936(8) 0.2519(5) 0.089(4) Uani 1 1 d . . . . .
H14A H -0.106790 0.995828 0.217169 0.134 Uiso 1 1 calc R U . . .
H14B H -0.104005 0.939238 0.267030 0.134 Uiso 1 1 calc R U . . .
H14C H -0.101084 1.047671 0.268651 0.134 Uiso 1 1 calc R U . . .
C15 C 0.1539(5) 0.9812(6) 0.1759(3) 0.054(3) Uani 1 1 d . . . . .
H15A H 0.118297 0.998475 0.146745 0.065 Uiso 1 1 calc R U . . .
H15B H 0.193720 1.027952 0.180695 0.065 Uiso 1 1 calc R U . . .
C16 C 0.3476(4) 0.6096(5) 0.2532(3) 0.031(2) Uani 1 1 d . . . . .
C17 C 0.4389(5) 0.7621(5) 0.1907(3) 0.035(2) Uani 1 1 d . . . . .
H17 H 0.468554 0.717677 0.177220 0.042 Uiso 1 1 calc R U . . .
C18 C 0.3831(5) 0.3560(5) 0.2575(3) 0.045(2) Uani 1 1 d . . . . .
H18 H 0.417119 0.313522 0.246680 0.054 Uiso 1 1 calc R U . . .
C19 C 0.3933(4) 0.4479(5) 0.2468(3) 0.034(2) Uani 1 1 d . . . . .
H19 H 0.431576 0.466282 0.228155 0.041 Uiso 1 1 calc R U . . .
C20 C 0.3474(4) 0.5095(5) 0.2635(3) 0.032(2) Uani 1 1 d . . . . .
C21 C 0.2916(5) 0.4785(6) 0.2929(4) 0.048(3) Uani 1 1 d . . . . .
H21 H 0.259302 0.520505 0.305929 0.057 Uiso 1 1 calc R U . . .
C22 C 0.2860(5) 0.3870(6) 0.3018(4) 0.051(3) Uani 1 1 d . . . . .
H22 H 0.250940 0.367338 0.322523 0.061 Uiso 1 1 calc R U . . .
C23 C 0.4175(4) 0.9324(5) 0.1962(3) 0.0266(18) Uani 1 1 d . . . . .
C24 C 0.4477(4) 0.8563(5) 0.1756(3) 0.0303(19) Uani 1 1 d . . . . .
C25 C 0.4986(4) 0.8687(6) 0.1414(3) 0.036(2) Uani 1 1 d . . . . .
H25 H 0.518544 0.816351 0.127716 0.044 Uiso 1 1 calc R U . . .
C26 C 0.5207(5) 0.9510(6) 0.1268(3) 0.042(2) Uani 1 1 d . . . . .
C27 C 0.4926(4) 1.0281(6) 0.1497(3) 0.037(2) Uani 1 1 d . . . . .
H27 H 0.509277 1.086944 0.142116 0.044 Uiso 1 1 calc R U . . .
C28 C 0.4430(4) 1.0191(5) 0.1820(3) 0.0286(18) Uani 1 1 d . . . . .
C29 C 0.5762(5) 0.9640(6) 0.0910(3) 0.054(3) Uani 1 1 d . . . . .
H29A H 0.583631 1.029021 0.085942 0.082 Uiso 1 1 calc R U . . .
H29B H 0.624136 0.936072 0.104076 0.082 Uiso 1 1 calc R U . . .
H29C H 0.556874 0.935556 0.059660 0.082 Uiso 1 1 calc R U . . .
C30 C 0.4178(4) 1.1007(5) 0.2072(3) 0.0267(19) Uani 1 1 d . . . . .
H30A H 0.438772 1.155225 0.192950 0.032 Uiso 1 1 calc R U . . .
H30B H 0.362438 1.104723 0.200242 0.032 Uiso 1 1 calc R U . . .
C31 C 0.1010(5) 0.7517(6) 0.2799(4) 0.044(2) Uani 1 1 d . . . . .
C32 C 0.2565(5) 0.7420(6) 0.3702(4) 0.046(2) Uani 1 1 d . . . . .
H32 H 0.229059 0.718143 0.394487 0.055 Uiso 1 1 calc R U . . .
C33 C -0.0977(6) 0.7134(7) 0.2261(5) 0.072(4) Uani 1 1 d . . . . .
H33 H -0.124644 0.706273 0.194150 0.086 Uiso 1 1 calc R U . . .
C34 C -0.0204(6) 0.7301(7) 0.2301(5) 0.069(3) Uani 1 1 d . . . . .
H34 H 0.003881 0.734867 0.201560 0.083 Uiso 1 1 calc R U . . .
C35 C 0.0195(5) 0.7393(6) 0.2754(4) 0.048(3) Uani 1 1 d . . . . .
C36 C -0.0199(5) 0.7301(7) 0.3162(4) 0.060(3) Uani 1 1 d . . . . .
H36 H 0.005905 0.734631 0.348565 0.072 Uiso 1 1 calc R U . . .
C37 C -0.0965(6) 0.7144(7) 0.3087(6) 0.080(4) Uani 1 1 d . . . . .
H37 H -0.123197 0.708577 0.336173 0.095 Uiso 1 1 calc R U . . .
C38 C 0.3784(4) 0.8031(5) 0.3547(3) 0.0236(17) Uani 1 1 d . . . . .
C39 C 0.3337(5) 0.7516(5) 0.3831(3) 0.038(2) Uani 1 1 d . . . . .
C40 C 0.3676(5) 0.7081(5) 0.4258(3) 0.042(2) Uani 1 1 d . . . . .
H40 H 0.337965 0.673402 0.445074 0.051 Uiso 1 1 calc R U . . .
C41 C 0.4448(5) 0.7158(6) 0.4399(3) 0.040(2) Uani 1 1 d . . . . .
C42 C 0.4869(5) 0.7649(5) 0.4109(3) 0.042(2) Uani 1 1 d . . . . .
H42 H 0.539398 0.768954 0.421118 0.050 Uiso 1 1 calc R U . . .
C43 C 0.4584(5) 0.8089(6) 0.3675(3) 0.036(2) Uani 1 1 d . . . . .
C44 C 0.4819(5) 0.6700(7) 0.4869(3) 0.062(3) Uani 1 1 d . . . . .
H44A H 0.443643 0.638358 0.502760 0.093 Uiso 1 1 calc R U . . .
H44B H 0.519355 0.626231 0.478694 0.093 Uiso 1 1 calc R U . . .
H44C H 0.506440 0.715941 0.509228 0.093 Uiso 1 1 calc R U . . .
C45 C 0.5021(4) 0.8600(5) 0.3361(3) 0.036(2) Uani 1 1 d . . . . .
H45A H 0.556147 0.851372 0.347926 0.043 Uiso 1 1 calc R U . . .
H45B H 0.492331 0.835296 0.302428 0.043 Uiso 1 1 calc R U . . .
La1 La 0.35008(3) 1.01796(3) 0.30956(2) 0.02506(13) Uani 1 1 d . . . . .
La2 La 0.27023(3) 0.80988(3) 0.23965(2) 0.02750(13) Uani 1 1 d D . . . .
N1 N 0.2564(4) 0.9801(5) 0.4182(3) 0.0428(18) Uani 1 1 d . . . . .
H1 H 0.224388 0.980644 0.439806 0.051 Uiso 1 1 calc R U . . .
N2 N 0.2327(4) 0.9809(4) 0.3677(3) 0.0362(17) Uani 1 1 d . . . . .
N3 N 0.4199(4) 0.9841(5) 0.5843(3) 0.0462(19) Uani 1 1 d . . . . .
N4 N 0.4051(4) 0.6386(4) 0.2313(2) 0.0344(17) Uani 1 1 d . . . . .
H4A H 0.442979 0.605310 0.224420 0.041 Uiso 1 1 calc R U . . .
N5 N 0.3943(3) 0.7341(4) 0.2207(2) 0.0289(16) Uani 1 1 d . . . . .
N6 N 0.3282(4) 0.3233(4) 0.2823(3) 0.0417(19) Uani 1 1 d . . . . .
N7 N 0.1408(4) 0.7468(5) 0.3251(3) 0.0440(19) Uani 1 1 d . . . . .
H7A H 0.119169 0.734520 0.351271 0.053 Uiso 1 1 calc R U . . .
N8 N 0.2185(4) 0.7626(4) 0.3282(3) 0.0364(18) Uani 1 1 d . . . . .
N9 N -0.1339(5) 0.7072(5) 0.2627(4) 0.066(3) Uani 1 1 d . . . . .
N10 N 0.3761(5) 1.1771(5) 0.3855(3) 0.047(2) Uani 1 1 d . . . . .
O1 O 0.3771(3) 0.9832(4) 0.40185(19) 0.0332(13) Uani 1 1 d . . . . .
O2 O 0.2311(3) 0.9632(3) 0.26757(19) 0.0293(13) Uani 1 1 d . . . . .
O3 O 0.1867(3) 0.8960(4) 0.1672(2) 0.0501(17) Uani 1 1 d . . . . .
O4 O 0.2945(3) 0.6552(4) 0.2650(2) 0.0461(16) Uani 1 1 d . . . . .
O5 O 0.3653(3) 0.9283(3) 0.22675(18) 0.0269(12) Uani 1 1 d . . . . .
O6 O 0.4387(3) 1.1025(3) 0.25897(18) 0.0324(13) Uani 1 1 d . . . . .
O7 O 0.1313(3) 0.7681(4) 0.2427(2) 0.0418(15) Uani 1 1 d . . . . .
O8 O 0.3481(3) 0.8511(3) 0.31517(19) 0.0285(12) Uani 1 1 d . . . . .
O9 O 0.4857(3) 0.9558(3) 0.33462(19) 0.0316(13) Uani 1 1 d . . . . .
H9 H 0.502764 0.979538 0.361579 0.047 Uiso 1 1 calc R U . . .
O10 O 0.3074(4) 1.1526(4) 0.3712(2) 0.0540(17) Uani 1 1 d . . . . .
O11 O 0.4253(3) 1.1474(4) 0.3606(2) 0.0486(16) Uani 1 1 d . . . . .
O12 O 0.3902(4) 1.2274(5) 0.4211(3) 0.073(2) Uani 1 1 d . . . . .
O13 O 0.2836(3) 1.1505(4) 0.2661(2) 0.0427(15) Uani 1 1 d . . . . .
H13A H 0.298745 1.200787 0.278943 0.051 Uiso 1 1 d R U . . .
H13B H 0.236235 1.146527 0.265243 0.051 Uiso 1 1 d R U . . .

loop_
_atom_site_aniso_label
_atom_site_aniso_U_11
_atom_site_aniso_U_22
_atom_site_aniso_U_33
_atom_site_aniso_U_23
_atom_site_aniso_U_13
_atom_site_aniso_U_12
O14 0.074(5) 0.057(4) 0.079(5) -0.038(4) -0.019(4) 0.005(4)
C46 0.095(9) 0.077(8) 0.097(8) -0.014(7) -0.017(8) -0.005(8)
O14' 0.074(5) 0.057(4) 0.079(5) -0.038(4) -0.019(4) 0.005(4)
C46' 0.087(9) 0.077(8) 0.094(9) -0.028(8) -0.024(8) 0.001(8)
C1 0.034(5) 0.020(4) 0.064(7) -0.012(5) 0.002(5) 0.001(4)
C2 0.036(5) 0.030(5) 0.053(6) -0.010(4) 0.007(5) 0.000(4)
C3 0.051(7) 0.112(10) 0.034(6) -0.021(6) 0.008(5) 0.010(7)
C4 0.046(6) 0.080(8) 0.068(8) -0.012(7) -0.009(6) 0.016(6)
C5 0.027(5) 0.058(6) 0.024(5) -0.005(4) 0.008(4) -0.004(4)
C6 0.052(6) 0.053(6) 0.029(5) -0.010(5) 0.009(5) 0.001(5)
C7 0.045(6) 0.063(7) 0.054(7) 0.003(6) -0.001(5) 0.014(5)
C8 0.043(6) 0.012(4) 0.048(6) -0.002(4) -0.014(5) 0.001(4)
C9 0.027(5) 0.037(5) 0.049(6) -0.010(5) 0.005(4) 0.006(4)
C10 0.032(5) 0.036(5) 0.062(7) -0.009(5) 0.003(5) -0.005(4)
C11 0.044(6) 0.040(6) 0.081(8) 0.004(6) 0.012(6) 0.003(5)
C12 0.040(6) 0.038(5) 0.065(7) 0.001(5) -0.014(5) 0.016(5)
C13 0.051(6) 0.016(4) 0.070(7) 0.017(5) -0.008(5) 0.008(4)
C14 0.025(6) 0.102(10) 0.134(12) -0.007(8) -0.011(6) 0.000(6)
C15 0.054(6) 0.047(6) 0.058(7) 0.010(5) -0.002(5) -0.032(5)
C16 0.020(4) 0.030(5) 0.045(5) -0.005(4) 0.010(4) 0.008(4)
C17 0.043(5) 0.019(4) 0.044(6) -0.002(4) 0.008(4) 0.007(4)
C18 0.033(5) 0.023(5) 0.080(7) 0.001(5) 0.008(5) 0.010(4)
C19 0.029(5) 0.030(5) 0.044(6) 0.007(4) 0.006(4) 0.008(4)
C20 0.016(4) 0.024(4) 0.054(6) 0.009(4) 0.001(4) -0.004(4)
C21 0.039(5) 0.021(4) 0.088(7) 0.001(5) 0.030(5) -0.002(4)
C22 0.046(6) 0.028(5) 0.083(8) 0.015(5) 0.026(5) -0.007(4)
C23 0.019(4) 0.024(4) 0.036(5) -0.001(4) 0.000(4) -0.001(3)
C24 0.029(5) 0.034(5) 0.029(5) 0.001(4) 0.010(4) 0.001(4)
C25 0.035(5) 0.037(5) 0.036(5) -0.007(4) 0.004(4) 0.008(4)
C26 0.048(6) 0.041(5) 0.041(6) -0.005(4) 0.020(5) -0.014(4)
C27 0.041(5) 0.031(5) 0.039(5) 0.010(4) 0.010(4) -0.004(4)
C28 0.031(5) 0.022(4) 0.034(5) 0.006(4) 0.009(4) 0.002(4)
C29 0.054(6) 0.047(6) 0.066(7) -0.011(5) 0.020(5) -0.002(5)
C30 0.031(5) 0.012(4) 0.037(5) 0.006(3) 0.003(4) 0.000(3)
C31 0.029(5) 0.035(5) 0.072(8) -0.001(5) 0.015(5) -0.007(4)
C32 0.026(5) 0.068(7) 0.045(6) -0.004(5) 0.013(5) 0.002(5)
C33 0.028(6) 0.051(7) 0.134(12) 0.007(7) 0.004(7) -0.006(5)
C34 0.041(7) 0.059(7) 0.102(10) 0.014(7) -0.014(7) -0.005(5)
C35 0.017(5) 0.031(5) 0.099(9) -0.005(5) 0.015(5) -0.006(4)
C36 0.027(5) 0.063(7) 0.091(9) -0.006(6) 0.012(6) 0.002(5)
C37 0.036(7) 0.067(8) 0.141(13) -0.026(8) 0.029(7) -0.022(6)
C38 0.023(4) 0.028(4) 0.018(4) -0.005(4) -0.004(3) -0.002(4)
C39 0.049(6) 0.022(4) 0.045(6) 0.005(4) 0.007(5) -0.007(4)
C40 0.056(6) 0.035(5) 0.035(5) 0.009(4) 0.003(5) 0.000(4)
C41 0.039(6) 0.039(5) 0.040(6) 0.010(4) -0.004(4) 0.002(4)
C42 0.052(6) 0.030(5) 0.042(6) -0.013(4) 0.002(5) 0.006(4)
C43 0.034(5) 0.042(5) 0.032(5) -0.008(4) 0.005(4) 0.009(4)
C44 0.067(7) 0.066(7) 0.047(6) 0.017(5) -0.014(5) -0.001(6)
C45 0.023(5) 0.039(5) 0.044(5) -0.016(4) 0.003(4) 0.006(4)
La1 0.0204(2) 0.0213(2) 0.0331(3) -0.0011(2) 0.0022(2) -0.0009(2)
La2 0.0200(2) 0.0218(2) 0.0404(3) -0.0036(2) 0.0029(2) -0.0009(2)
N1 0.037(4) 0.054(5) 0.037(5) 0.001(4) 0.005(4) 0.002(4)
N2 0.025(4) 0.032(4) 0.054(5) 0.005(4) 0.012(3) 0.004(3)
N3 0.044(5) 0.059(5) 0.036(5) -0.007(4) 0.006(4) 0.000(4)
N4 0.037(4) 0.014(3) 0.053(5) 0.006(3) 0.012(4) 0.010(3)
N5 0.026(4) 0.012(3) 0.052(5) 0.005(3) 0.017(3) 0.008(3)
N6 0.041(4) 0.021(4) 0.061(5) -0.004(4) 0.002(4) -0.015(3)
N7 0.028(4) 0.046(5) 0.059(6) 0.005(4) 0.006(4) -0.010(4)
N8 0.020(4) 0.035(4) 0.054(5) -0.008(4) 0.007(4) -0.010(3)
N9 0.032(5) 0.040(5) 0.125(9) -0.017(6) 0.010(6) -0.011(4)
N10 0.049(5) 0.040(5) 0.055(6) -0.006(4) 0.019(4) -0.012(4)
O1 0.034(3) 0.034(3) 0.034(3) -0.001(3) 0.012(3) -0.004(3)
O2 0.019(3) 0.025(3) 0.044(3) -0.002(3) 0.002(3) 0.005(2)
O3 0.043(4) 0.060(4) 0.043(4) -0.001(3) -0.009(3) 0.032(3)
O4 0.037(4) 0.032(3) 0.074(5) -0.008(3) 0.025(3) -0.005(3)
O5 0.024(3) 0.020(3) 0.039(3) -0.003(2) 0.012(3) 0.001(2)
O6 0.033(3) 0.035(3) 0.029(3) -0.003(3) 0.004(3) 0.003(3)
O7 0.023(3) 0.045(4) 0.058(4) 0.001(3) 0.005(3) 0.009(3)
O8 0.019(3) 0.026(3) 0.040(3) 0.003(3) 0.001(2) 0.001(2)
O9 0.037(3) 0.028(3) 0.029(3) -0.002(2) 0.003(3) -0.006(3)
O10 0.062(5) 0.041(4) 0.062(5) 0.008(3) 0.023(4) 0.003(3)
O11 0.059(4) 0.050(4) 0.039(4) -0.017(3) 0.013(3) -0.022(3)
O12 0.097(6) 0.068(5) 0.054(5) -0.037(4) 0.006(4) -0.025(4)
O13 0.040(4) 0.034(3) 0.053(4) -0.001(3) 0.003(3) 0.007(3)

loop_
_atom_type_symbol
_atom_type_description
_atom_type_scat_dispersion_real
_atom_type_scat_dispersion_imag
_atom_type_scat_source
C C 0.0033 0.0016 'International Tables Vol C Tables 4.2.6.8 and 6.1.1.4'
H H 0.0000 0.0000 'International Tables Vol C Tables 4.2.6.8 and 6.1.1.4'
La La -0.2871 2.4523 'International Tables Vol C Tables 4.2.6.8 and 6.1.1.4'
N N 0.0061 0.0033 'International Tables Vol C Tables 4.2.6.8 and 6.1.1.4'
O O 0.0106 0.0060 'International Tables Vol C Tables 4.2.6.8 and 6.1.1.4'

loop_
_geom_angle_atom_site_label_1
_geom_angle_atom_site_label_2
_geom_angle_atom_site_label_3
_geom_angle
_geom_angle_site_symmetry_1
_geom_angle_site_symmetry_3
_geom_angle_publ_flag
C46 O14 H14 108.1(19) . . ?
C46 O14 La2 128.4(10) . . ?
La2 O14 H14 122.2(18) . . ?
O14 C46 H46A 109.5 . . ?
O14 C46 H46B 109.5 . . ?
O14 C46 H46C 109.5 . . ?
H46A C46 H46B 109.5 . . ?
H46A C46 H46C 109.5 . . ?
H46B C46 H46C 109.5 . . ?
C46' O14' H14' 106(2) . . ?
C46' O14' La2 134.1(13) . . ?
La2 O14' H14' 113.1(18) . . ?
O14' C46' H46D 109.5 . . ?
O14' C46' H46E 109.5 . . ?
O14' C46' H46F 109.5 . . ?
H46D C46' H46E 109.5 . . ?
H46D C46' H46F 109.5 . . ?
H46E C46' H46F 109.5 . . ?
N1 C1 C5 117.0(8) . . ?
O1 C1 C5 119.5(8) . . ?
O1 C1 N1 123.0(8) . . ?
C9 C2 H2 118.3 . . ?
N2 C2 H2 118.3 . . ?
N2 C2 C9 123.4(8) . . ?
C4 C3 H3 117.2 . . ?
N3 C3 H3 117.2 . . ?
N3 C3 C4 125.6(9) . . ?
C3 C4 H4 119.7 . . ?
C5 C4 C3 120.6(9) . . ?
C5 C4 H4 119.7 . . ?
C4 C5 C1 127.0(9) . . ?
C4 C5 C6 115.8(8) . . ?
C6 C5 C1 117.2(8) . . ?
C5 C6 H6 120.7 . . ?
C7 C6 C5 118.7(8) . . ?
C7 C6 H6 120.7 . . ?
C6 C7 H7 117.2 . . ?
N3 C7 C6 125.6(9) . . ?
N3 C7 H7 117.2 . . ?
C9 C8 C13 119.6(8) . . ?
O2 C8 C9 123.5(7) . . ?
O2 C8 C13 116.8(8) . . ?
C8 C9 C2 123.7(8) . . ?
C8 C9 C10 117.7(8) . . ?
C10 C9 C2 118.6(8) . . ?
C9 C10 H10 118.1 . . ?
C11 C10 C9 123.9(9) . . ?
C11 C10 H10 118.1 . . ?
C10 C11 C12 118.6(9) . . ?
C10 C11 C14 120.8(10) . . ?
C12 C11 C14 120.5(10) . . ?
C11 C12 H12 119.9 . . ?
C11 C12 C13 120.2(9) . . ?
C13 C12 H12 119.9 . . ?
C8 C13 C15 118.2(8) . . ?
C12 C13 C8 119.7(9) . . ?
C12 C13 C15 121.7(9) . . ?
C11 C14 H14A 109.5 . . ?
C11 C14 H14B 109.5 . . ?
C11 C14 H14C 109.5 . . ?
H14A C14 H14B 109.5 . . ?
H14A C14 H14C 109.5 . . ?
H14B C14 H14C 109.5 . . ?
C13 C15 H15A 109.2 . . ?
C13 C15 H15B 109.2 . . ?
H15A C15 H15B 107.9 . . ?
O3 C15 C13 112.2(7) . . ?
O3 C15 H15A 109.2 . . ?
O3 C15 H15B 109.2 . . ?
N4 C16 C20 114.9(6) . . ?
O4 C16 C20 117.3(7) . . ?
O4 C16 N4 127.7(7) . . ?
C24 C17 H17 117.1 . . ?
N5 C17 H17 117.1 . . ?
N5 C17 C24 125.7(7) . . ?
C19 C18 H18 117.6 . . ?
N6 C18 H18 117.6 . . ?
N6 C18 C19 124.8(8) . . ?
C18 C19 H19 120.8 . . ?
C20 C19 C18 118.4(8) . . ?
C20 C19 H19 120.8 . . ?
C19 C20 C16 125.4(7) . . ?
C19 C20 C21 118.7(7) . . ?
C21 C20 C16 115.8(7) . . ?
C20 C21 H21 120.6 . . ?
C22 C21 C20 118.8(8) . . ?
C22 C21 H21 120.6 . . ?
C21 C22 H22 118.3 . . ?
N6 C22 C21 123.3(8) . . ?
N6 C22 H22 118.3 . . ?
C24 C23 C28 116.8(7) . . ?
O5 C23 C24 124.0(7) . . ?
O5 C23 C28 119.2(7) . . ?
C23 C24 C17 125.7(7) . . ?
C23 C24 C25 119.2(7) . . ?
C25 C24 C17 114.7(7) . . ?
C24 C25 H25 118.1 . . ?
C26 C25 C24 123.8(8) . . ?
C26 C25 H25 118.1 . . ?
C25 C26 C27 116.7(7) . . ?
C25 C26 C29 123.7(8) . . ?
C27 C26 C29 119.5(7) . . ?
C26 C27 H27 119.4 . . ?
C28 C27 C26 121.1(8) . . ?
C28 C27 H27 119.4 . . ?
C23 C28 C30 117.9(6) . . ?
C27 C28 C23 122.2(7) . . ?
C27 C28 C30 119.7(7) . . ?
C26 C29 H29A 109.5 . . ?
C26 C29 H29B 109.5 . . ?
C26 C29 H29C 109.5 . . ?
H29A C29 H29B 109.5 . . ?
H29A C29 H29C 109.5 . . ?
H29B C29 H29C 109.5 . . ?
C28 C30 H30A 108.5 . . ?
C28 C30 H30B 108.5 . . ?
H30A C30 H30B 107.5 . . ?
O6 C30 C28 115.0(6) . . ?
O6 C30 H30A 108.5 . . ?
O6 C30 H30B 108.5 . . ?
N7 C31 C35 118.1(9) . . ?
O7 C31 C35 119.8(10) . . ?
O7 C31 N7 122.1(8) . . ?
C39 C32 H32 116.8 . . ?
N8 C32 H32 116.8 . . ?
N8 C32 C39 126.4(8) . . ?
C34 C33 H33 118.1 . . ?
N9 C33 H33 118.1 . . ?
N9 C33 C34 123.7(12) . . ?
C33 C34 H34 120.4 . . ?
C35 C34 C33 119.2(12) . . ?
C35 C34 H34 120.4 . . ?
C34 C35 C31 119.3(10) . . ?
C34 C35 C36 117.4(9) . . ?
C36 C35 C31 123.1(10) . . ?
C35 C36 H36 120.3 . . ?
C37 C36 C35 119.5(11) . . ?
C37 C36 H36 120.3 . . ?
C36 C37 H37 119.6 . . ?
N9 C37 C36 120.8(11) . . ?
N9 C37 H37 119.6 . . ?
C39 C38 C43 121.4(7) . . ?
O8 C38 C39 121.8(7) . . ?
O8 C38 C43 116.8(7) . . ?
C32 C39 C38 122.3(8) . . ?
C32 C39 C40 118.3(8) . . ?
C40 C39 C38 119.4(8) . . ?
C39 C40 H40 119.9 . . ?
C41 C40 C39 120.1(8) . . ?
C41 C40 H40 119.9 . . ?
C40 C41 C44 120.4(8) . . ?
C42 C41 C40 118.9(8) . . ?
C42 C41 C44 120.7(8) . . ?
C41 C42 H42 117.5 . . ?
C41 C42 C43 125.0(9) . . ?
C43 C42 H42 117.5 . . ?
C38 C43 C45 119.2(7) . . ?
C42 C43 C38 115.1(8) . . ?
C42 C43 C45 125.7(8) . . ?
C41 C44 H44A 109.5 . . ?
C41 C44 H44B 109.5 . . ?
C41 C44 H44C 109.5 . . ?
H44A C44 H44B 109.5 . . ?
H44A C44 H44C 109.5 . . ?
H44B C44 H44C 109.5 . . ?
C43 C45 H45A 108.8 . . ?
C43 C45 H45B 108.8 . . ?
H45A C45 H45B 107.7 . . ?
O9 C45 C43 113.6(6) . . ?
O9 C45 H45A 108.8 . . ?
O9 C45 H45B 108.8 . . ?
N2 La1 La2 82.62(14) . . ?
O1 La1 La2 110.34(12) . . ?
O1 La1 N2 57.83(18) . . ?
O1 La1 O5 135.52(16) . . ?
O1 La1 O6 125.52(16) . . ?
O1 La1 O9 67.80(16) . . ?
O1 La1 O10 64.67(17) . . ?
O1 La1 O11 66.55(17) . . ?
O2 La1 La2 40.67(11) . . ?
O2 La1 N2 62.27(19) . . ?
O2 La1 O1 116.22(17) . . ?
O2 La1 O5 67.34(15) . . ?
O2 La1 O6 118.26(17) . . ?
O2 La1 O8 71.25(16) . . ?
O2 La1 O9 137.81(15) . . ?
O2 La1 O10 103.33(18) . . ?
O2 La1 O11 148.37(18) . . ?
O2 La1 O13 72.50(17) . . ?
O5 La1 La2 41.04(10) . . ?
O5 La1 N2 123.13(18) . . ?
O5 La1 O10 159.62(17) . . ?
O6 La1 La2 109.70(11) . . ?
O6 La1 N2 161.74(17) . . ?
O6 La1 O5 68.81(15) . . ?
O6 La1 O9 71.87(16) . . ?
O6 La1 O10 102.97(17) . . ?
O6 La1 O11 68.05(17) . . ?
O8 La1 La2 38.57(12) . . ?
O8 La1 N2 75.91(17) . . ?
O8 La1 O1 75.04(17) . . ?
O8 La1 O5 64.20(16) . . ?
O8 La1 O6 122.18(16) . . ?
O8 La1 O9 69.76(15) . . ?
O8 La1 O10 131.75(17) . . ?
O8 La1 O11 134.46(18) . . ?
O8 La1 O13 142.84(17) . . ?
O9 La1 La2 97.28(11) . . ?
O9 La1 N2 121.13(18) . . ?
O9 La1 O5 81.58(15) . . ?
O9 La1 O10 114.38(18) . . ?
O9 La1 O11 73.65(18) . . ?
O10 La1 La2 140.17(14) . . ?
O10 La1 N2 60.87(19) . . ?
O11 La1 La2 170.93(15) . . ?
O11 La1 N2 101.82(19) . . ?
O11 La1 O5 135.03(17) . . ?
O11 La1 O10 47.31(19) . . ?
O13 La1 La2 105.31(13) . . ?
O13 La1 N2 94.30(18) . . ?
O13 La1 O1 129.84(17) . . ?
O13 La1 O5 94.34(16) . . ?
O13 La1 O6 69.83(17) . . ?
O13 La1 O9 140.20(17) . . ?
O13 La1 O10 65.31(18) . . ?
O13 La1 O11 82.39(19) . . ?
O14 La2 La1 151.38(17) . . ?
O14 La2 N5 73.6(2) . . ?
O14 La2 N8 123.3(2) . . ?
O14 La2 O3 63.7(2) . . ?
O14' La2 La1 151.38(17) . . ?
O14' La2 N5 73.6(2) . . ?
O14' La2 N8 123.3(2) . . ?
O14' La2 O3 63.7(2) . . ?
N5 La2 La1 99.89(14) . . ?
N5 La2 N8 117.2(2) . . ?
N5 La2 O3 117.95(19) . . ?
N8 La2 La1 84.73(13) . . ?
O2 La2 O14 132.8(2) . . ?
O2 La2 O14' 132.8(2) . . ?
O2 La2 La1 38.97(11) . . ?
O2 La2 N5 136.61(17) . . ?
O2 La2 N8 79.65(18) . . ?
O2 La2 O3 69.28(17) . . ?
O2 La2 O7 83.92(17) . . ?
O3 La2 La1 97.55(14) . . ?
O3 La2 N8 123.40(19) . . ?
O4 La2 O14 77.0(2) . . ?
O4 La2 O14' 77.0(2) . . ?
O4 La2 La1 125.20(14) . . ?
O4 La2 N5 61.64(18) . . ?
O4 La2 N8 65.26(19) . . ?
O4 La2 O2 144.02(18) . . ?
O4 La2 O3 137.2(2) . . ?
O4 La2 O5 126.96(16) . . ?
O4 La2 O7 84.45(18) . . ?
O4 La2 O8 85.82(18) . . ?
O5 La2 O14 108.8(2) . . ?
O5 La2 O14' 108.8(2) . . ?
O5 La2 La1 44.67(11) . . ?
O5 La2 N5 69.66(17) . . ?
O5 La2 N8 127.43(17) . . ?
O5 La2 O2 68.92(15) . . ?
O5 La2 O3 83.59(18) . . ?
O5 La2 O7 148.49(17) . . ?
O7 La2 O14 77.8(2) . . ?
O7 La2 O14' 77.8(2) . . ?
O7 La2 La1 118.54(13) . . ?
O7 La2 N5 139.44(18) . . ?
O7 La2 N8 58.63(19) . . ?
O7 La2 O3 71.70(19) . . ?
O8 La2 O14 155.0(2) . . ?
O8 La2 O14' 155.0(2) . . ?
O8 La2 La1 39.41(11) . . ?
O8 La2 N5 82.35(19) . . ?
O8 La2 N8 62.55(18) . . ?
O8 La2 O2 70.50(16) . . ?
O8 La2 O3 136.76(18) . . ?
O8 La2 O5 67.60(16) . . ?
O8 La2 O7 118.84(18) . . ?
C1 N1 H1 122.0 . . ?
C1 N1 N2 115.9(7) . . ?
N2 N1 H1 122.0 . . ?
C2 N2 La1 132.7(6) . . ?
C2 N2 N1 112.8(7) . . ?
N1 N2 La1 114.0(5) . . ?
C3 N3 C7 113.5(8) . . ?
C16 N4 H4A 125.9 . . ?
C16 N4 N5 108.1(6) . . ?
N5 N4 H4A 125.9 . . ?
C17 N5 La2 127.6(5) . . ?
C17 N5 N4 111.2(6) . . ?
N4 N5 La2 118.2(4) . . ?
C22 N6 C18 115.6(7) . . ?
C31 N7 H7A 121.8 . . ?
C31 N7 N8 116.4(7) . . ?
N8 N7 H7A 121.8 . . ?
C32 N8 La2 129.3(5) . . ?
C32 N8 N7 114.6(7) . . ?
N7 N8 La2 115.4(5) . . ?
C33 N9 C37 119.4(10) . . ?
O11 N10 O10 116.4(7) . . ?
O12 N10 O10 119.8(8) . . ?
O12 N10 O11 123.7(8) . . ?
C1 O1 La1 127.4(5) . . ?
C8 O2 La1 140.6(5) . . ?
C8 O2 La2 116.0(4) . . ?
La1 O2 La2 100.36(17) . . ?
C15 O3 La2 120.2(5) . . ?
C16 O4 La2 123.4(5) . . ?
C23 O5 La1 132.0(4) . . ?
C23 O5 La2 132.0(4) . . ?
La2 O5 La1 94.29(15) . . ?
C30 O6 La1 115.6(4) . . ?
C31 O7 La2 127.1(6) . . ?
C38 O8 La1 124.4(4) . . ?
C38 O8 La2 133.2(4) . . ?
La2 O8 La1 102.02(18) . . ?
C45 O9 La1 122.1(4) . . ?
C45 O9 H9 109.5 . . ?
La1 O9 H9 107.7 . . ?
N10 O10 La1 93.1(5) . . ?
N10 O11 La1 101.2(5) . . ?
La1 O13 H13A 112.0 . . ?
La1 O13 H13B 111.8 . . ?
H13A O13 H13B 109.7 . . ?

loop_
_geom_bond_atom_site_label_1
_geom_bond_atom_site_label_2
_geom_bond_distance
_geom_bond_site_symmetry_2
_geom_bond_publ_flag
O14 H14 0.875(10) . ?
O14 C46 1.443(14) . ?
O14 La2 2.602(6) . ?
C46 H46A 0.9800 . ?
C46 H46B 0.9800 . ?
C46 H46C 0.9800 . ?
O14' H14' 0.874(10) . ?
O14' C46' 1.470(17) . ?
O14' La2 2.602(6) . ?
C46' H46D 0.9800 . ?
C46' H46E 0.9800 . ?
C46' H46F 0.9800 . ?
C1 C5 1.455(11) . ?
C1 N1 1.341(10) . ?
C1 O1 1.247(9) . ?
C2 H2 0.9500 . ?
C2 C9 1.437(11) . ?
C2 N2 1.301(10) . ?
C3 H3 0.9500 . ?
C3 C4 1.381(13) . ?
C3 N3 1.316(11) . ?
C4 H4 0.9500 . ?
C4 C5 1.351(12) . ?
C5 C6 1.397(11) . ?
C6 H6 0.9500 . ?
C6 C7 1.389(11) . ?
C7 H7 0.9500 . ?
C7 N3 1.330(11) . ?
C8 C9 1.390(11) . ?
C8 C13 1.427(11) . ?
C8 O2 1.332(9) . ?
C9 C10 1.405(11) . ?
C10 H10 0.9500 . ?
C10 C11 1.369(12) . ?
C11 C12 1.378(13) . ?
C11 C14 1.529(12) . ?
C12 H12 0.9500 . ?
C12 C13 1.412(12) . ?
C13 C15 1.461(13) . ?
C14 H14A 0.9800 . ?
C14 H14B 0.9800 . ?
C14 H14C 0.9800 . ?
C15 H15A 0.9900 . ?
C15 H15B 0.9900 . ?
C15 O3 1.422(11) . ?
C16 C20 1.503(10) . ?
C16 N4 1.334(9) . ?
C16 O4 1.245(8) . ?
C17 H17 0.9500 . ?
C17 C24 1.464(10) . ?
C17 N5 1.294(9) . ?
C18 H18 0.9500 . ?
C18 C19 1.405(11) . ?
C18 N6 1.361(10) . ?
C19 H19 0.9500 . ?
C19 C20 1.349(10) . ?
C20 C21 1.443(10) . ?
C21 H21 0.9500 . ?
C21 C22 1.378(11) . ?
C22 H22 0.9500 . ?
C22 N6 1.360(10) . ?
C23 C24 1.400(10) . ?
C23 C28 1.429(10) . ?
C23 O5 1.341(8) . ?
C24 C25 1.408(10) . ?
C25 H25 0.9500 . ?
C25 C26 1.353(11) . ?
C26 C27 1.424(11) . ?
C26 C29 1.505(11) . ?
C27 H27 0.9500 . ?
C27 C28 1.347(10) . ?
C28 C30 1.489(10) . ?
C29 H29A 0.9800 . ?
C29 H29B 0.9800 . ?
C29 H29C 0.9800 . ?
C30 H30A 0.9900 . ?
C30 H30B 0.9900 . ?
C30 O6 1.424(8) . ?
C31 C35 1.466(11) . ?
C31 N7 1.353(11) . ?
C31 O7 1.243(10) . ?
C32 H32 0.9500 . ?
C32 C39 1.392(11) . ?
C32 N8 1.297(10) . ?
C33 H33 0.9500 . ?
C33 C34 1.401(13) . ?
C33 N9 1.274(13) . ?
C34 H34 0.9500 . ?
C34 C35 1.357(13) . ?
C35 C36 1.412(13) . ?
C36 H36 0.9500 . ?
C36 C37 1.384(13) . ?
C37 H37 0.9500 . ?
C37 N9 1.356(14) . ?
C38 C39 1.413(10) . ?
C38 C43 1.437(10) . ?
C38 O8 1.350(8) . ?
C39 C40 1.405(11) . ?
C40 H40 0.9500 . ?
C40 C41 1.394(11) . ?
C41 C42 1.378(11) . ?
C41 C44 1.529(11) . ?
C42 H42 0.9500 . ?
C42 C43 1.393(11) . ?
C43 C45 1.453(11) . ?
C44 H44A 0.9800 . ?
C44 H44B 0.9800 . ?
C44 H44C 0.9800 . ?
C45 H45A 0.9900 . ?
C45 H45B 0.9900 . ?
C45 O9 1.443(9) . ?
La1 La2 3.7998(8) . ?
La1 N2 2.865(6) . ?
La1 O1 2.572(5) . ?
La1 O2 2.430(5) . ?
La1 O5 2.679(5) . ?
La1 O6 2.572(5) . ?
La1 O8 2.466(5) . ?
La1 O9 2.610(5) . ?
La1 O10 2.785(6) . ?
La1 O11 2.633(5) . ?
La1 O13 2.510(5) . ?
La2 N5 2.608(6) . ?
La2 N8 2.808(7) . ?
La2 O2 2.517(5) . ?
La2 O3 2.654(5) . ?
La2 O4 2.409(6) . ?
La2 O5 2.502(5) . ?
La2 O7 2.585(6) . ?
La2 O8 2.422(5) . ?
N1 H1 0.8800 . ?
N1 N2 1.398(9) . ?
N4 H4A 0.8800 . ?
N4 N5 1.446(8) . ?
N7 H7A 0.8800 . ?
N7 N8 1.407(8) . ?
N10 O10 1.296(9) . ?
N10 O11 1.266(8) . ?
N10 O12 1.227(9) . ?
O9 H9 0.8400 . ?
O13 H13A 0.8500 . ?
O13 H13B 0.8497 . ?

loop_
_geom_torsion_atom_site_label_1
_geom_torsion_atom_site_label_2
_geom_torsion_atom_site_label_3
_geom_torsion_atom_site_label_4
_geom_torsion
_geom_torsion_site_symmetry_1
_geom_torsion_site_symmetry_2
_geom_torsion_site_symmetry_3
_geom_torsion_site_symmetry_4
_geom_torsion_publ_flag
C1 C5 C6 C7 178.3(8) . . . . ?
C1 N1 N2 C2 174.5(7) . . . . ?
C1 N1 N2 La1 -12.8(8) . . . . ?
C2 C9 C10 C11 -178.3(9) . . . . ?
C3 C4 C5 C1 -175.8(9) . . . . ?
C3 C4 C5 C6 6.6(15) . . . . ?
C4 C3 N3 C7 1.6(16) . . . . ?
C4 C5 C6 C7 -3.9(13) . . . . ?
C5 C1 N1 N2 177.1(7) . . . . ?
C5 C1 O1 La1 -163.8(6) . . . . ?
C5 C6 C7 N3 0.0(15) . . . . ?
C6 C7 N3 C3 1.3(14) . . . . ?
C8 C9 C10 C11 -0.8(13) . . . . ?
C8 C13 C15 O3 72.7(10) . . . . ?
C9 C2 N2 La1 4.6(12) . . . . ?
C9 C2 N2 N1 175.5(7) . . . . ?
C9 C8 C13 C12 2.8(12) . . . . ?
C9 C8 C13 C15 175.8(8) . . . . ?
C9 C8 O2 La1 -47.5(12) . . . . ?
C9 C8 O2 La2 107.7(7) . . . . ?
C9 C10 C11 C12 -2.4(14) . . . . ?
C9 C10 C11 C14 177.5(9) . . . . ?
C10 C11 C12 C13 5.8(14) . . . . ?
C11 C12 C13 C8 -6.1(13) . . . . ?
C11 C12 C13 C15 -178.8(8) . . . . ?
C12 C13 C15 O3 -114.5(9) . . . . ?
C13 C8 C9 C2 177.9(8) . . . . ?
C13 C8 C9 C10 0.5(12) . . . . ?
C13 C8 O2 La1 137.0(6) . . . . ?
C13 C8 O2 La2 -67.7(8) . . . . ?
C13 C15 O3 La2 -49.6(9) . . . . ?
C14 C11 C12 C13 -174.1(9) . . . . ?
C16 C20 C21 C22 176.9(8) . . . . ?
C16 N4 N5 C17 -166.6(7) . . . . ?
C16 N4 N5 La2 -4.7(8) . . . . ?
C17 C24 C25 C26 -172.7(8) . . . . ?
C18 C19 C20 C16 -176.5(8) . . . . ?
C18 C19 C20 C21 1.9(12) . . . . ?
C19 C18 N6 C22 -6.9(13) . . . . ?
C19 C20 C21 C22 -1.6(13) . . . . ?
C20 C16 N4 N5 175.9(6) . . . . ?
C20 C16 O4 La2 -168.7(5) . . . . ?
C20 C21 C22 N6 -3.2(15) . . . . ?
C21 C22 N6 C18 7.1(14) . . . . ?
C23 C24 C25 C26 0.1(13) . . . . ?
C23 C28 C30 O6 59.7(9) . . . . ?
C24 C17 N5 La2 26.0(12) . . . . ?
C24 C17 N5 N4 -174.2(7) . . . . ?
C24 C23 C28 C27 1.1(11) . . . . ?
C24 C23 C28 C30 -173.9(7) . . . . ?
C24 C23 O5 La1 137.7(6) . . . . ?
C24 C23 O5 La2 -23.2(11) . . . . ?
C24 C25 C26 C27 3.0(13) . . . . ?
C24 C25 C26 C29 178.7(8) . . . . ?
C25 C26 C27 C28 -4.0(13) . . . . ?
C26 C27 C28 C23 2.0(13) . . . . ?
C26 C27 C28 C30 176.9(7) . . . . ?
C27 C28 C30 O6 -115.4(8) . . . . ?
C28 C23 C24 C17 169.7(8) . . . . ?
C28 C23 C24 C25 -2.2(11) . . . . ?
C28 C23 O5 La1 -44.5(9) . . . . ?
C28 C23 O5 La2 154.6(5) . . . . ?
C28 C30 O6 La1 -84.7(7) . . . . ?
C29 C26 C27 C28 -179.9(8) . . . . ?
C31 C35 C36 C37 -177.0(9) . . . . ?
C31 N7 N8 C32 -168.5(8) . . . . ?
C31 N7 N8 La2 3.3(9) . . . . ?
C32 C39 C40 C41 179.8(8) . . . . ?
C33 C34 C35 C31 176.6(9) . . . . ?
C33 C34 C35 C36 0.9(14) . . . . ?
C34 C33 N9 C37 -1.9(16) . . . . ?
C34 C35 C36 C37 -1.4(14) . . . . ?
C35 C31 N7 N8 -177.6(7) . . . . ?
C35 C31 O7 La2 173.0(5) . . . . ?
C35 C36 C37 N9 0.4(15) . . . . ?
C36 C37 N9 C33 1.3(16) . . . . ?
C38 C39 C40 C41 0.0(12) . . . . ?
C38 C43 C45 O9 65.0(10) . . . . ?
C39 C32 N8 La2 10.1(14) . . . . ?
C39 C32 N8 N7 -179.4(8) . . . . ?
C39 C38 C43 C42 -3.5(11) . . . . ?
C39 C38 C43 C45 177.8(7) . . . . ?
C39 C38 O8 La1 114.1(7) . . . . ?
C39 C38 O8 La2 -57.9(9) . . . . ?
C39 C40 C41 C42 -1.4(13) . . . . ?
C39 C40 C41 C44 179.0(8) . . . . ?
C40 C41 C42 C43 0.3(13) . . . . ?
C41 C42 C43 C38 2.1(12) . . . . ?
C41 C42 C43 C45 -179.3(8) . . . . ?
C42 C43 C45 O9 -113.6(9) . . . . ?
C43 C38 C39 C32 -177.3(8) . . . . ?
C43 C38 C39 C40 2.6(12) . . . . ?
C43 C38 O8 La1 -64.2(8) . . . . ?
C43 C38 O8 La2 123.8(6) . . . . ?
C43 C45 O9 La1 -56.0(8) . . . . ?
C44 C41 C42 C43 179.9(8) . . . . ?
N1 C1 C5 C4 -32.4(14) . . . . ?
N1 C1 C5 C6 145.1(8) . . . . ?
N1 C1 O1 La1 8.7(11) . . . . ?
N2 C2 C9 C8 12.3(13) . . . . ?
N2 C2 C9 C10 -170.3(8) . . . . ?
N3 C3 C4 C5 -5.8(18) . . . . ?
N4 C16 C20 C19 -9.5(12) . . . . ?
N4 C16 C20 C21 172.1(7) . . . . ?
N4 C16 O4 La2 10.0(12) . . . . ?
N5 C17 C24 C23 9.5(14) . . . . ?
N5 C17 C24 C25 -178.3(8) . . . . ?
N6 C18 C19 C20 2.5(14) . . . . ?
N7 C31 C35 C34 -170.1(9) . . . . ?
N7 C31 C35 C36 5.4(13) . . . . ?
N7 C31 O7 La2 -5.5(12) . . . . ?
N8 C32 C39 C38 13.6(14) . . . . ?
N8 C32 C39 C40 -166.3(9) . . . . ?
N9 C33 C34 C35 0.9(16) . . . . ?
O1 C1 C5 C4 140.5(10) . . . . ?
O1 C1 C5 C6 -41.9(12) . . . . ?
O1 C1 N1 N2 4.5(12) . . . . ?
O2 C8 C9 C2 2.6(13) . . . . ?
O2 C8 C9 C10 -174.8(7) . . . . ?
O2 C8 C13 C12 178.5(7) . . . . ?
O2 C8 C13 C15 -8.5(11) . . . . ?
O4 C16 C20 C19 169.4(8) . . . . ?
O4 C16 C20 C21 -9.1(12) . . . . ?
O4 C16 N4 N5 -2.8(12) . . . . ?
O5 C23 C24 C17 -12.4(13) . . . . ?
O5 C23 C24 C25 175.7(7) . . . . ?
O5 C23 C28 C27 -176.9(7) . . . . ?
O5 C23 C28 C30 8.1(10) . . . . ?
O7 C31 C35 C34 11.4(13) . . . . ?
O7 C31 C35 C36 -173.1(8) . . . . ?
O7 C31 N7 N8 0.8(12) . . . . ?
O8 C38 C39 C32 4.5(12) . . . . ?
O8 C38 C39 C40 -175.6(7) . . . . ?
O8 C38 C43 C42 174.8(7) . . . . ?
O8 C38 C43 C45 -4.0(10) . . . . ?
O10 N10 O11 La1 -14.6(8) . . . . ?
O11 N10 O10 La1 13.6(7) . . . . ?
O12 N10 O10 La1 -167.3(7) . . . . ?
O12 N10 O11 La1 166.3(7) . . . . ?

loop_
_smtbx_masks_void_nr
_smtbx_masks_void_average_x
_smtbx_masks_void_average_y
_smtbx_masks_void_average_z
_smtbx_masks_void_volume
_smtbx_masks_void_count_electrons
_smtbx_masks_void_content
1 0.000 -0.601 0.000 1471.8 0.0 ?
2 0.000 -0.338 0.500 1471.8 0.0 ?
